data_1547779
loop_
_publ_author_name
'Shimizu, Akinori'
'Inoue, Yoshihisa'
'Mori, Tadashi'

_publ_section_title
;
 A Combined Experimental and Theoretical Study on the Circular Dichroism
 of Staggered and Eclipsed Forms of Dimethoxy[2.2]-, [3.2]-, and
 [3.3]Pyridinophanes and Their Protonated Forms.
;
_journal_issue 44
_journal_name_full 'The journal of physical chemistry. A'
_journal_page_first 8389
_journal_page_last 8398
_journal_paper_doi 10.1021/acs.jpca.7b08623
_journal_volume 121
_journal_year 2017
_chemical_absolute_configuration 'CHOOSE rm ad rmad syn or unk'
_chemical_formula_moiety 'C19 H23 Br N2 O2 S2'
_chemical_formula_sum 'C19 H23 Br N2 O2 S2'
_chemical_formula_weight 455.43
_space_group_crystal_system orthorhombic
_space_group_IT_number 19
_space_group_name_Hall 'P 2ac 2ab'
_space_group_name_H-M_alt 'P 21 21 21'
_symmetry_space_group_name_Hall 'P 2ac 2ab'
_symmetry_space_group_name_H-M 'P 21 21 21'
_atom_sites_solution_hydrogens geom
_atom_sites_solution_primary direct
_atom_sites_solution_secondary difmap
_cell_angle_alpha 90.0000
_cell_angle_beta 90.0000
_cell_angle_gamma 90.0000
_cell_formula_units_Z 4
_cell_length_a 6.7380(3)
_cell_length_b 17.0684(8)
_cell_length_c 17.5974(7)
_cell_measurement_reflns_used 11280
_cell_measurement_temperature 123
_cell_measurement_theta_max 27.41
_cell_measurement_theta_min 3.02
_cell_volume 2023.82(15)
_computing_cell_refinement 'RAPID AUTO'
_computing_data_collection 'RAPID AUTO (Rigaku, ????)'
_computing_data_reduction 'RAPID AUTO'
_computing_molecular_graphics 'CrystalStructure 4.2'
_computing_publication_material 'CrystalStructure 4.2 (Rigaku, 2015)'
_computing_structure_refinement 'CRYSTALS (Carruthers, et al., 1999)'
_computing_structure_solution 'SIR92 (Altomare, et al., 1994)'
_diffrn_ambient_temperature 123
_diffrn_detector_area_resol_mean 10.000
_diffrn_measured_fraction_theta_full 0.992
_diffrn_measured_fraction_theta_max 0.992
_diffrn_measurement_device_type 'Rigaku R-AXIS RAPID'
_diffrn_measurement_method \w
_diffrn_radiation_type 'Mo K\a'
_diffrn_radiation_wavelength 0.71075
_diffrn_reflns_av_R_equivalents 0.089
_diffrn_reflns_limit_h_max 8
_diffrn_reflns_limit_h_min -8
_diffrn_reflns_limit_k_max 22
_diffrn_reflns_limit_k_min -21
_diffrn_reflns_limit_l_max 21
_diffrn_reflns_limit_l_min -22
_diffrn_reflns_number 19372
_diffrn_reflns_theta_full 27.43
_diffrn_reflns_theta_max 27.43
_diffrn_reflns_theta_min 4.024
_diffrn_standards_number 0
_exptl_absorpt_coefficient_mu 2.259
_exptl_absorpt_correction_T_max 0.798
_exptl_absorpt_correction_T_min 0.672
_exptl_absorpt_correction_type refdelf
_exptl_absorpt_process_details '(Walker & Stuart, 1983)'
_exptl_crystal_colour yellow
_exptl_crystal_density_diffrn 1.495
_exptl_crystal_density_method 'not measured'
_exptl_crystal_description needle
_exptl_crystal_F_000 936.00
_exptl_crystal_size_max 0.400
_exptl_crystal_size_mid 0.100
_exptl_crystal_size_min 0.100
_refine_diff_density_max 1.150
_refine_diff_density_min -1.480
_refine_ls_abs_structure_details 'Flack, H. D. (1983), Acta Cryst. A39, 876-881.  1963 Friedel Pairs'
_refine_ls_abs_structure_Flack 0.000(11)
_refine_ls_extinction_coef 77(23)
_refine_ls_extinction_method 'Larson (1970) Crystallographic Computing eq. 22'
_refine_ls_goodness_of_fit_ref 0.968
_refine_ls_hydrogen_treatment constr
_refine_ls_number_parameters 260
_refine_ls_number_reflns 2899
_refine_ls_R_factor_gt 0.0451
_refine_ls_shift/su_max 0.001
_refine_ls_structure_factor_coef F
_refine_ls_weighting_details 'w = 1/[0.0010Fo^2^ + 1.0000\s(Fo^2^)]'
_refine_ls_weighting_scheme calc
_refine_ls_wR_factor_ref 0.0466
_reflns_number_gt 2899
_reflns_number_total 4590
_reflns_threshold_expression F>2.0\s(F)
_cod_data_source_file jp7b08623_si_004.cif
_cod_data_source_block PyP-OMe-st-H+/MeCN
_cod_depositor_comments 'Adding full bibliography for 1547777--1547780.cif.'
_cod_original_cell_volume 2023.83(16)
_cod_database_code 1547779

loop_
_space_group_symop_id
_space_group_symop_operation_xyz
1 +X,+Y,+Z
2 1/2-X,-Y,1/2+Z
3 1/2+X,1/2-Y,-Z
4 -X,1/2+Y,1/2-Z

loop_
_atom_site_label
_atom_site_type_symbol
_atom_site_fract_x
_atom_site_fract_y
_atom_site_fract_z
_atom_site_U_iso_or_equiv
_atom_site_adp_type
_atom_site_occupancy
_atom_site_site_symmetry_multiplicity
_atom_site_calc_flag
_atom_site_refinement_flags
Br(1) Br 1.15184(8) -0.10082(3) -0.05696(3) 0.03003(15) Uani 1 4 d .
S(2) S 0.8412(2) 0.02335(7) 0.34533(6) 0.0243(3) Uani 1 4 d .
S(3) S 0.6759(2) 0.18481(7) -0.01993(7) 0.0260(4) Uani 1 4 d .
O(4) O 0.6451(5) -0.10746(18) 0.16702(16) 0.0267(9) Uani 1 4 d .
O(5) O 0.4087(5) 0.20112(18) 0.13997(17) 0.0239(9) Uani 1 4 d .
N(1) N 1.6301(8) -0.2939(3) -0.2104(3) 0.0463(16) Uani 1 4 d .
N(6) N 1.0211(6) 0.0236(2) 0.0708(2) 0.0225(12) Uani 1 4 d .
C(1) C 1.6406(9) -0.2634(3) -0.1534(3) 0.0344(16) Uani 1 4 d .
C(2) C 1.6528(10) -0.2250(3) -0.0799(3) 0.0364(16) Uani 1 4 d .
C(7) C 0.5058(7) 0.0904(3) 0.2202(3) 0.0191(13) Uani 1 4 d .
C(8) C 0.5460(7) 0.0038(3) 0.0883(3) 0.0187(13) Uani 1 4 d .
C(9) C 0.9565(7) 0.0971(3) 0.0621(2) 0.0210(13) Uani 1 4 d .
C(10) C 0.5835(7) -0.0318(3) 0.1581(3) 0.0176(13) Uani 1 4 d .
C(11) C 0.4663(7) 0.1252(3) 0.1498(3) 0.0197(13) Uani 1 4 d .
C(12) C 0.8940(7) 0.1229(3) -0.0172(3) 0.0267(15) Uani 1 4 d .
C(13) C 0.9786(7) 0.1113(3) 0.1961(3) 0.0214(13) Uani 1 4 d .
C(14) C 0.9442(8) 0.1436(3) 0.1264(3) 0.0246(14) Uani 1 4 d .
C(15) C 0.4925(7) 0.0816(3) 0.0837(2) 0.0160(13) Uani 1 4 d .
C(16) C 0.5672(7) 0.0131(3) 0.2247(3) 0.0187(13) Uani 1 4 d .
C(18) C 1.0275(7) 0.0330(3) 0.2049(3) 0.0237(14) Uani 1 4 d .
C(19) C 1.0399(7) -0.0059(3) 0.2829(3) 0.0277(15) Uani 1 4 d .
C(20) C 0.6469(9) -0.1554(3) 0.1002(3) 0.0295(14) Uani 1 4 d .
C(21) C 0.6233(8) -0.0219(3) 0.3015(3) 0.0264(14) Uani 1 4 d .
C(24) C 0.4732(7) 0.1199(3) 0.0059(3) 0.0242(14) Uani 1 4 d .
C(25) C 0.3734(8) 0.2470(3) 0.2071(3) 0.0299(15) Uani 1 4 d .
C(26) C 1.0571(7) -0.0101(3) 0.1397(3) 0.0228(14) Uani 1 4 d .
H(1) H 1.03739 -0.0106 0.02971 0.0271 Uiso 1 4 calc R
H(2) H 0.5572 -0.02541 0.04388 0.0223 Uiso 1 4 calc R
H(3) H 0.55246 -0.13686 0.06295 0.0354 Uiso 1 4 calc R
H(4) H 0.885 0.07186 -0.04255 0.0320 Uiso 1 4 calc R
H(5) H 0.63496 -0.07664 0.28748 0.0317 Uiso 1 4 calc R
H(6) H 0.49794 -0.0168 0.32815 0.0318 Uiso 1 4 calc R
H(7) H 0.34292 0.1434 0.0114 0.0292 Uiso 1 4 calc R
H(8) H 0.49075 0.11974 0.26433 0.0229 Uiso 1 4 calc R
H(9) H 1.01819 0.14686 -0.0344 0.0321 Uiso 1 4 calc R
H(10) H 0.96952 0.14221 0.23952 0.0256 Uiso 1 4 calc R
H(11) H 1.17566 0.00935 0.29642 0.0333 Uiso 1 4 calc R
H(12) H 0.91212 0.19642 0.12208 0.0295 Uiso 1 4 calc R
H(13) H 1.04902 -0.06092 0.26757 0.0333 Uiso 1 4 calc R
H(14) H 0.61353 -0.20962 0.11326 0.0355 Uiso 1 4 calc R
H(15) H 0.77979 -0.15369 0.07761 0.0355 Uiso 1 4 calc R
H(16) H 0.45465 0.07336 -0.02498 0.0291 Uiso 1 4 calc R
H(17) H 0.49214 0.24949 0.23717 0.0361 Uiso 1 4 calc R
H(18) H 0.33407 0.299 0.19284 0.0360 Uiso 1 4 calc R
H(19) H 0.26944 0.22298 0.23625 0.0359 Uiso 1 4 calc R
H(20) H 1.10215 -0.06156 0.14182 0.0274 Uiso 1 4 calc R
H(21) H 1.77545 -0.19662 -0.07645 0.0437 Uiso 1 4 calc R
H(22) H 1.54362 -0.18936 -0.07436 0.0438 Uiso 1 4 calc R
H(23) H 1.6475 -0.26364 -0.04029 0.0437 Uiso 1 4 calc R

loop_
_atom_site_aniso_label
_atom_site_aniso_U_11
_atom_site_aniso_U_22
_atom_site_aniso_U_33
_atom_site_aniso_U_12
_atom_site_aniso_U_13
_atom_site_aniso_U_23
Br(1) 0.0345(3) 0.0292(3) 0.0264(3) 0.0030(3) 0.0002(3) 0.0005(2)
S(2) 0.0258(7) 0.0286(7) 0.0186(6) -0.0016(7) -0.0014(7) 0.0001(5)
S(3) 0.0270(7) 0.0250(7) 0.0261(7) -0.0022(7) 0.0019(6) 0.0073(5)
O(4) 0.0357(19) 0.0201(19) 0.0242(16) 0.006(2) 0.0022(17) -0.0020(14)
O(5) 0.031(2) 0.0211(19) 0.0194(16) 0.0043(15) -0.0011(15) 0.0013(14)
N(1) 0.045(3) 0.046(3) 0.048(3) -0.003(3) 0.003(3) 0.001(2)
N(6) 0.017(2) 0.026(3) 0.024(2) 0.0001(19) 0.0001(19) -0.0046(18)
C(1) 0.029(3) 0.028(3) 0.047(3) 0.004(3) 0.007(3) 0.012(3)
C(2) 0.050(4) 0.025(3) 0.034(3) 0.006(3) 0.001(3) 0.001(2)
C(7) 0.017(2) 0.023(3) 0.018(2) -0.001(2) -0.003(2) -0.001(2)
C(8) 0.017(3) 0.023(3) 0.017(2) -0.001(2) 0.003(2) -0.006(2)
C(9) 0.014(2) 0.023(3) 0.026(3) -0.004(2) 0.003(2) 0.004(2)
C(10) 0.016(3) 0.015(3) 0.021(2) -0.002(2) 0.004(2) 0.004(2)
C(11) 0.019(3) 0.013(3) 0.027(3) -0.002(2) 0.002(2) 0.002(2)
C(12) 0.019(3) 0.038(3) 0.024(3) 0.002(2) 0.002(2) -0.002(2)
C(13) 0.022(3) 0.022(3) 0.021(2) -0.003(2) 0.002(2) -0.008(2)
C(14) 0.024(3) 0.025(3) 0.025(3) -0.001(2) -0.001(2) 0.001(2)
C(15) 0.012(2) 0.019(3) 0.018(2) 0.000(2) -0.002(2) 0.0022(18)
C(16) 0.014(2) 0.017(3) 0.025(3) -0.000(2) -0.002(2) 0.002(2)
C(18) 0.012(2) 0.030(3) 0.029(3) -0.000(2) 0.003(2) -0.002(2)
C(19) 0.018(3) 0.034(3) 0.031(3) 0.002(3) -0.003(2) 0.002(2)
C(20) 0.039(3) 0.020(3) 0.029(3) 0.000(3) 0.003(3) -0.006(2)
C(21) 0.025(3) 0.032(3) 0.022(2) -0.002(2) -0.008(2) 0.005(2)
C(24) 0.023(3) 0.022(3) 0.028(3) 0.002(2) -0.003(2) -0.004(2)
C(25) 0.041(4) 0.018(3) 0.031(3) 0.006(3) -0.000(3) -0.006(2)
C(26) 0.012(2) 0.027(3) 0.030(3) -0.002(2) 0.002(2) 0.007(2)

loop_
_atom_type_symbol
_atom_type_description
_atom_type_scat_dispersion_real
_atom_type_scat_dispersion_imag
_atom_type_scat_source
Br Br -0.2901 2.4595
;
International Tables for Crystallography
(Vol. C, Tables 4.2.6.8 and 6.1.1.4)
;
S S 0.1246 0.1234
;
International Tables for Crystallography
(Vol. C, Tables 4.2.6.8 and 6.1.1.4)
;
O O 0.0106 0.0060
;
International Tables for Crystallography
(Vol. C, Tables 4.2.6.8 and 6.1.1.4)
;
N N 0.0061 0.0033
;
International Tables for Crystallography
(Vol. C, Tables 4.2.6.8 and 6.1.1.4)
;
C C 0.0033 0.0016
;
International Tables for Crystallography
(Vol. C, Tables 4.2.6.8 and 6.1.1.4)
;
H H 0.0000 0.0000
;
International Tables for Crystallography
(Vol. C, Table 6.1.1.4)
;

loop_
_geom_angle_atom_site_label_1
_geom_angle_atom_site_label_2
_geom_angle_atom_site_label_3
_geom_angle
_geom_angle_publ_flag
C(19) S(2) C(21) 102.9(2) yes
C(12) S(3) C(24) 104.3(2) yes
C(10) O(4) C(20) 116.7(3) yes
C(11) O(5) C(25) 117.4(3) yes
C(9) N(6) C(26) 123.8(4) yes
N(1) C(1) C(2) 179.4(6) yes
C(11) C(7) C(16) 120.8(4) yes
C(10) C(8) C(15) 121.3(4) yes
N(6) C(9) C(12) 117.8(4) yes
N(6) C(9) C(14) 117.7(4) yes
C(12) C(9) C(14) 124.5(4) yes
O(4) C(10) C(8) 124.6(4) yes
O(4) C(10) C(16) 116.3(4) yes
C(8) C(10) C(16) 119.0(4) yes
O(5) C(11) C(7) 124.7(4) yes
O(5) C(11) C(15) 116.0(4) yes
C(7) C(11) C(15) 119.3(4) yes
S(3) C(12) C(9) 114.7(3) yes
C(14) C(13) C(18) 122.0(4) yes
C(9) C(14) C(13) 119.5(5) yes
C(8) C(15) C(11) 119.9(4) yes
C(8) C(15) C(24) 119.3(4) yes
C(11) C(15) C(24) 120.7(4) yes
C(7) C(16) C(10) 119.7(4) yes
C(7) C(16) C(21) 119.8(4) yes
C(10) C(16) C(21) 120.5(4) yes
C(13) C(18) C(19) 122.1(4) yes
C(13) C(18) C(26) 117.2(4) yes
C(19) C(18) C(26) 120.6(5) yes
S(2) C(19) C(18) 112.8(3) yes
S(2) C(21) C(16) 114.1(3) yes
S(3) C(24) C(15) 115.0(3) yes
N(6) C(26) C(18) 119.3(5) yes

loop_
_geom_bond_atom_site_label_1
_geom_bond_atom_site_label_2
_geom_bond_distance
_geom_bond_publ_flag
S(2) C(19) 1.801(5) yes
S(2) C(21) 1.829(5) yes
S(3) C(12) 1.811(5) yes
S(3) C(24) 1.817(5) yes
O(4) C(10) 1.365(6) yes
O(4) C(20) 1.432(5) yes
O(5) C(11) 1.364(5) yes
O(5) C(25) 1.437(6) yes
N(1) C(1) 1.133(8) yes
N(6) C(9) 1.336(6) yes
N(6) C(26) 1.363(6) yes
C(1) C(2) 1.452(7) yes
C(7) C(11) 1.399(6) yes
C(7) C(16) 1.385(7) yes
C(8) C(10) 1.393(6) yes
C(8) C(15) 1.378(6) yes
C(9) C(12) 1.523(6) yes
C(9) C(14) 1.385(6) yes
C(10) C(16) 1.404(6) yes
C(11) C(15) 1.393(6) yes
C(13) C(14) 1.364(6) yes
C(13) C(18) 1.386(7) yes
C(15) C(24) 1.522(6) yes
C(16) C(21) 1.525(6) yes
C(18) C(19) 1.528(7) yes
C(18) C(26) 1.378(7) yes

loop_
_geom_hbond_atom_site_label_D
_geom_hbond_atom_site_label_H
_geom_hbond_atom_site_label_A
_geom_hbond_distance_DA
_geom_hbond_distance_DH
_geom_hbond_distance_HA
_geom_hbond_angle_DHA
_geom_hbond_publ_flag
N(6) H(1) Br(1) 3.218(5) 0.936 2.302 165.7 no
